data_4313539
loop_
_publ_author_name
'Ja-eung Koo'
'Do-hyeon Kim'
'Yaung-Soo Kim'
'Youngkyu Do'

_publ_section_title
;
 Cyano-Bridged Homometallic 1-D and Bimetallic 2-D Assemblies: Synthesis,
 Structures, and Magnetic Properties of [Ni(baepn)(CN)]n(ClO4)n and
 [Ni(baepn)]2n[Fe(CN)6]n(H2O)8n
;
_journal_name_full 'Inorganic Chemistry'
_journal_page_first 2983
_journal_page_last 2987
_journal_paper_doi 10.1021/ic020686r
_journal_volume 42
_journal_year 2003
_chemical_formula_sum 'C8 H20 Cl N5 Ni O4'
_chemical_formula_weight 344.45
_chemical_name_systematic
;
  ?
;
_space_group_IT_number 14
_symmetry_cell_setting monoclinic
_symmetry_space_group_name_Hall '-P 2yn'
_symmetry_space_group_name_H-M 'P 1 21/n 1'
_atom_sites_solution_hydrogens geom
_atom_sites_solution_primary direct
_atom_sites_solution_secondary difmap
_audit_creation_method SHELXL
_cell_angle_alpha 90.00
_cell_angle_beta 91.18(6)
_cell_angle_gamma 90.00
_cell_formula_units_Z 4
_cell_length_a 9.560(3)
_cell_length_b 10.700(3)
_cell_length_c 14.138(9)
_cell_measurement_temperature 293(2)
_cell_volume 1445.9(11)
_computing_structure_refinement 'SHELXL-93 (Sheldrick, 1993)'
_computing_structure_solution 'SHELXS-86 (Sheldrick, 1990)'
_diffrn_ambient_temperature 293(2)
_diffrn_radiation_monochromator graphite
_diffrn_radiation_source 'fine-focus sealed tube'
_diffrn_radiation_type MoK\a
_diffrn_radiation_wavelength 0.71073
_diffrn_reflns_av_R_equivalents 0.0243
_diffrn_reflns_av_sigmaI/netI 0.0458
_diffrn_reflns_limit_h_max 10
_diffrn_reflns_limit_h_min 0
_diffrn_reflns_limit_k_max 12
_diffrn_reflns_limit_k_min 0
_diffrn_reflns_limit_l_max 16
_diffrn_reflns_limit_l_min -16
_diffrn_reflns_number 2020
_diffrn_reflns_theta_max 23.97
_diffrn_reflns_theta_min 2.39
_exptl_absorpt_coefficient_mu 1.544
_exptl_crystal_density_diffrn 1.582
_exptl_crystal_F_000 720
_refine_diff_density_max 1.167
_refine_diff_density_min -0.399
_refine_diff_density_rms 0.127
_refine_ls_extinction_method none
_refine_ls_goodness_of_fit_all 1.073
_refine_ls_goodness_of_fit_obs 1.137
_refine_ls_matrix_type full
_refine_ls_number_parameters 172
_refine_ls_number_reflns 1902
_refine_ls_number_restraints 0
_refine_ls_restrained_S_all 1.073
_refine_ls_restrained_S_obs 1.137
_refine_ls_R_factor_all 0.0810
_refine_ls_R_factor_obs 0.0608
_refine_ls_shift/esd_max 0.000
_refine_ls_shift/esd_mean 0.000
_refine_ls_structure_factor_coef Fsqd
_refine_ls_weighting_details 'w=1/[\s^2^(Fo^2^)+(0.0977P)^2^+1.7214P] where P=(Fo^2^+2Fc^2^)/3'
_refine_ls_weighting_scheme calc
_refine_ls_wR_factor_all 0.1677
_refine_ls_wR_factor_obs 0.1534
_reflns_number_observed 1451
_reflns_number_total 1902
_reflns_observed_criterion >2sigma(I)
_cod_data_source_file ic020686r_1.cif
_cod_data_source_block compund1
_cod_depositor_comments
;
The following automatic conversions were performed:

'_refine_ls_weighting_scheme' value 'calc
w=1/[\s^2^(Fo^2^)+(0.0977P)^2^+1.7214P] where P=(Fo^2^+2Fc^2^)/3' was
changed to 'calc'. New tag '_refine_ls_weighting_details' was
created. The value of the new tag was set to
'w=1/[\s^2^(Fo^2^)+(0.0977P)^2^+1.7214P] where P=(Fo^2^+2Fc^2^)/3'.

Automatic conversion script
Id: cif_fix_values 3143 2015-03-26 13:38:13Z robertas 
;
_cod_original_cell_volume 1445.9(10)
_cod_database_code 4313539

loop_
_symmetry_equiv_pos_as_xyz
'x, y, z'
'-x+1/2, y+1/2, -z+1/2'
'-x, -y, -z'
'x-1/2, -y-1/2, z-1/2'

loop_
_atom_site_aniso_label
_atom_site_aniso_U_11
_atom_site_aniso_U_22
_atom_site_aniso_U_33
_atom_site_aniso_U_23
_atom_site_aniso_U_13
_atom_site_aniso_U_12
Ni1 0.0253(5) 0.0153(5) 0.0399(5) 0.0002(4) -0.0002(3) 0.0007(4)
N11 0.031(4) 0.039(4) 0.053(4) 0.007(3) 0.007(3) 0.007(3)
C11 0.020(4) 0.051(5) 0.079(7) 0.004(5) 0.011(4) 0.003(4)
C12 0.040(5) 0.042(5) 0.065(6) 0.003(4) -0.018(4) 0.004(4)
N12 0.044(4) 0.026(3) 0.048(4) 0.004(3) -0.007(3) -0.001(3)
C13 0.071(7) 0.045(5) 0.047(5) -0.010(4) -0.017(5) -0.002(5)
C14 0.127(10) 0.034(5) 0.041(5) -0.003(4) -0.005(6) -0.012(6)
C15 0.052(5) 0.040(5) 0.048(5) -0.005(4) 0.024(4) -0.004(4)
N13 0.035(4) 0.030(3) 0.045(4) -0.005(3) 0.011(3) 0.000(3)
C16 0.039(5) 0.041(5) 0.060(6) 0.004(4) 0.008(4) 0.007(4)
C17 0.030(5) 0.045(5) 0.057(5) 0.007(4) -0.003(4) 0.000(4)
N14 0.021(4) 0.042(4) 0.048(4) 0.002(3) -0.001(3) -0.005(3)
N1 0.039(4) 0.023(3) 0.054(5) -0.005(3) -0.001(3) -0.001(3)
C1 0.032(4) 0.017(3) 0.038(4) 0.000(3) -0.002(3) -0.006(3)
Cl1 0.0633(14) 0.0335(10) 0.0482(12) -0.0011(11) 0.0056(10) 0.0009(11)
O1 0.118(6) 0.042(4) 0.056(4) 0.004(3) -0.010(4) 0.016(4)
O2 0.176(9) 0.051(5) 0.085(5) -0.015(4) -0.030(6) -0.006(5)
O3 0.102(7) 0.075(6) 0.184(10) 0.014(6) -0.061(7) 0.010(5)
O4 0.274(14) 0.067(6) 0.124(8) 0.005(5) 0.123(9) -0.002(7)

loop_
_atom_site_label
_atom_site_type_symbol
_atom_site_fract_x
_atom_site_fract_y
_atom_site_fract_z
_atom_site_U_iso_or_equiv
_atom_site_thermal_displace_type
_atom_site_occupancy
_atom_site_calc_flag
_atom_site_refinement_flags
_atom_site_disorder_group
Ni1 Ni 0.25233(12) 0.15694(9) 0.74953(8) 0.0269(3) Uani 1 d . .
N11 N 0.0731(7) 0.1493(6) 0.8348(5) 0.041(2) Uani 1 d . .
C11 C -0.0456(8) 0.1845(9) 0.7732(7) 0.050(2) Uani 1 d . .
H11A H -0.0511(8) 0.2749(9) 0.7686(7) 0.060 Uiso 1 calc R .
H11B H -0.1319(8) 0.1545(9) 0.8001(7) 0.060 Uiso 1 calc R .
C12 C -0.0286(9) 0.1293(8) 0.6761(6) 0.049(2) Uani 1 d . .
H12A H -0.0276(9) 0.0388(8) 0.6798(6) 0.059 Uiso 1 calc R .
H12B H -0.1060(9) 0.1544(8) 0.6349(6) 0.059 Uiso 1 calc R .
N12 N 0.1039(7) 0.1746(6) 0.6379(5) 0.039(2) Uani 1 d . .
C13 C 0.1406(10) 0.1130(9) 0.5470(6) 0.054(2) Uani 1 d . .
H13A H 0.0673(10) 0.1294(9) 0.5001(6) 0.065 Uiso 1 calc R .
H13B H 0.1457(10) 0.0234(9) 0.5565(6) 0.065 Uiso 1 calc R .
C14 C 0.2803(13) 0.1596(8) 0.5095(7) 0.068(3) Uani 1 d . .
H14A H 0.2887(13) 0.1322(8) 0.4444(7) 0.081 Uiso 1 calc R .
H14B H 0.2798(13) 0.2502(8) 0.5095(7) 0.081 Uiso 1 calc R .
C15 C 0.4054(9) 0.1153(8) 0.5649(6) 0.047(2) Uani 1 d . .
H15A H 0.3979(9) 0.0258(8) 0.5744(6) 0.056 Uiso 1 calc R .
H15B H 0.4886(9) 0.1308(8) 0.5286(6) 0.056 Uiso 1 calc R .
N13 N 0.4212(7) 0.1771(6) 0.6582(5) 0.036(2) Uani 1 d . .
C16 C 0.5455(9) 0.1325(8) 0.7123(6) 0.046(2) Uani 1 d . .
H16A H 0.6303(9) 0.1568(8) 0.6805(6) 0.055 Uiso 1 calc R .
H16B H 0.5437(9) 0.0421(8) 0.7173(6) 0.055 Uiso 1 calc R .
C17 C 0.5425(8) 0.1910(8) 0.8101(6) 0.044(2) Uani 1 d . .
H17A H 0.6238(8) 0.1644(8) 0.8471(6) 0.053 Uiso 1 calc R .
H17B H 0.5448(8) 0.2813(8) 0.8048(6) 0.053 Uiso 1 calc R .
N14 N 0.4138(7) 0.1516(6) 0.8571(5) 0.037(2) Uani 1 d . .
N1 N 0.2489(8) 0.3555(6) 0.7625(5) 0.038(2) Uani 1 d . .
C1 C 0.2534(8) -0.0384(7) 0.7379(5) 0.029(2) Uani 1 d . .
Cl1 Cl 0.2426(2) 0.0933(2) 1.07683(15) 0.0483(6) Uani 1 d . .
O1 O 0.2188(8) 0.2109(6) 1.0305(4) 0.072(2) Uani 1 d . .
O2 O 0.2162(11) -0.0069(7) 1.0166(6) 0.104(3) Uani 1 d . .
O3 O 0.3866(10) 0.0873(8) 1.1005(8) 0.121(4) Uani 1 d . .
O4 O 0.1686(14) 0.0855(8) 1.1597(7) 0.153(5) Uani 1 d . .

loop_
_atom_type_symbol
_atom_type_description
_atom_type_scat_dispersion_real
_atom_type_scat_dispersion_imag
_atom_type_scat_source
C C 0.0033 0.0016 'International Tables Vol C Tables 4.2.6.8 and 6.1.1.4'
H H 0.0000 0.0000 'International Tables Vol C Tables 4.2.6.8 and 6.1.1.4'
N N 0.0061 0.0033 'International Tables Vol C Tables 4.2.6.8 and 6.1.1.4'
O O 0.0106 0.0060 'International Tables Vol C Tables 4.2.6.8 and 6.1.1.4'
Cl Cl 0.1484 0.1585 'International Tables Vol C Tables 4.2.6.8 and 6.1.1.4'
Ni Ni 0.3393 1.1124 'International Tables Vol C Tables 4.2.6.8 and 6.1.1.4'

loop_
_geom_angle_atom_site_label_1
_geom_angle_atom_site_label_2
_geom_angle_atom_site_label_3
_geom_angle
_geom_angle_site_symmetry_1
_geom_angle_site_symmetry_3
_geom_angle_publ_flag
C1 Ni1 N13 92.8(3) . . ?
C1 Ni1 N12 92.0(3) . . ?
N13 Ni1 N12 92.6(3) . . ?
C1 Ni1 N11 90.6(3) . . ?
N13 Ni1 N11 175.0(3) . . ?
N12 Ni1 N11 83.6(3) . . ?
C1 Ni1 N1 179.2(3) . . ?
N13 Ni1 N1 87.9(3) . . ?
N12 Ni1 N1 87.9(3) . . ?
N11 Ni1 N1 88.6(3) . . ?
C1 Ni1 N14 91.4(3) . . ?
N13 Ni1 N14 83.5(3) . . ?
N12 Ni1 N14 175.0(3) . . ?
N11 Ni1 N14 100.1(3) . . ?
N1 Ni1 N14 88.7(3) . . ?
C11 N11 Ni1 106.1(5) . . ?
N11 C11 C12 110.1(7) . . ?
N12 C12 C11 108.4(7) . . ?
C12 N12 C13 113.0(7) . . ?
C12 N12 Ni1 105.5(5) . . ?
C13 N12 Ni1 116.0(5) . . ?
N12 C13 C14 112.2(7) . . ?
C15 C14 C13 114.2(7) . . ?
N13 C15 C14 113.1(7) . . ?
C16 N13 C15 112.6(6) . . ?
C16 N13 Ni1 105.6(5) . . ?
C15 N13 Ni1 115.9(5) . . ?
N13 C16 C17 108.0(6) . . ?
N14 C17 C16 109.0(7) . . ?
C17 N14 Ni1 105.6(5) . . ?
C1 N1 Ni1 174.8(7) 2_556 . ?
N1 C1 Ni1 175.5(7) 2_546 . ?
O4 Cl1 O2 112.5(6) . . ?
O4 Cl1 O3 108.0(8) . . ?
O2 Cl1 O3 105.9(6) . . ?
O4 Cl1 O1 111.1(5) . . ?
O2 Cl1 O1 111.9(4) . . ?
O3 Cl1 O1 107.0(5) . . ?

loop_
_geom_bond_atom_site_label_1
_geom_bond_atom_site_label_2
_geom_bond_distance
_geom_bond_site_symmetry_2
_geom_bond_publ_flag
Ni1 C1 2.096(8) . ?
Ni1 N13 2.099(6) . ?
Ni1 N12 2.109(7) . ?
Ni1 N11 2.117(7) . ?
Ni1 N1 2.133(7) . ?
Ni1 N14 2.145(7) . ?
N11 C11 1.466(10) . ?
C11 C12 1.507(12) . ?
C12 N12 1.468(11) . ?
N12 C13 1.493(10) . ?
C13 C14 1.530(14) . ?
C14 C15 1.493(14) . ?
C15 N13 1.480(10) . ?
N13 C16 1.479(10) . ?
C16 C17 1.517(11) . ?
C17 N14 1.472(10) . ?
N1 C1 1.135(9) 2_556 ?
C1 N1 1.135(9) 2_546 ?
Cl1 O4 1.383(8) . ?
Cl1 O2 1.389(7) . ?
Cl1 O3 1.412(9) . ?
Cl1 O1 1.435(6) . ?
